data_7225798
loop_
_publ_author_name
'Hall, Gregory S.'
'Angeles, Melissa J.'
'Hicks, Jamie'
'Turner, David R.'

_publ_section_title
;
 Centric and acentric networks using low-symmetry heterotopic
 carboxylate/pyridyl ligands
;
_journal_issue 35
_journal_name_full CrystEngComm
_journal_page_first 6614
_journal_paper_doi 10.1039/C6CE01000H
_journal_volume 18
_journal_year 2016
_chemical_formula_moiety 'C14 H13 N3 O2'
_chemical_formula_sum 'C14 H13 N3 O2'
_chemical_formula_weight 255.27
_space_group_crystal_system monoclinic
_space_group_IT_number 14
_space_group_name_Hall '-P 2yn'
_space_group_name_H-M_alt 'P 1 21/n 1'
_symmetry_space_group_name_Hall '-P 2yn'
_symmetry_space_group_name_H-M 'P 1 21/n 1'
_atom_sites_solution_hydrogens mixed
_audit_creation_method SHELXL-2014/7
_audit_update_record
;
2016-04-28 deposited with the CCDC.
2016-06-30 downloaded from the CCDC.
;
_cell_angle_alpha 90
_cell_angle_beta 109.45(3)
_cell_angle_gamma 90
_cell_formula_units_Z 4
_cell_length_a 9.4840(19)
_cell_length_b 14.148(3)
_cell_length_c 9.994(2)
_cell_measurement_reflns_used 12812
_cell_measurement_temperature 100(2)
_cell_measurement_theta_max 30.038
_cell_measurement_theta_min 2.597
_cell_volume 1264.5(5)
_computing_cell_refinement 'XDS (Kabsch, 1993)'
_computing_data_collection 'BluIce (McPhillips et al, 2002)'
_computing_data_reduction 'XDS (Kabsch, 1993)'
_computing_structure_refinement 'SHELXL-2014/7 (Sheldrick, 2014)'
_computing_structure_solution 'SHELXT (Sheldrick, 2015)'
_diffrn_ambient_temperature 100(2)
_diffrn_measured_fraction_theta_full 0.995
_diffrn_measured_fraction_theta_max 0.995
_diffrn_measurement_device_type 'ADSC Quantum 315r'
_diffrn_measurement_method 'phi scan'
_diffrn_radiation_type synchrotron
_diffrn_radiation_wavelength 0.71073
_diffrn_reflns_av_R_equivalents 0.1182
_diffrn_reflns_av_unetI/netI 0.0987
_diffrn_reflns_Laue_measured_fraction_full 0.995
_diffrn_reflns_Laue_measured_fraction_max 0.995
_diffrn_reflns_limit_h_max 13
_diffrn_reflns_limit_h_min -13
_diffrn_reflns_limit_k_max 19
_diffrn_reflns_limit_k_min -19
_diffrn_reflns_limit_l_max 14
_diffrn_reflns_limit_l_min -13
_diffrn_reflns_number 12812
_diffrn_reflns_point_group_measured_fraction_full 0.995
_diffrn_reflns_point_group_measured_fraction_max 0.995
_diffrn_reflns_theta_full 27.500
_diffrn_reflns_theta_max 30.038
_diffrn_reflns_theta_min 2.597
_diffrn_source 'MX 2 beamline, Australian Synchrotron'
_exptl_absorpt_coefficient_mu 0.093
_exptl_absorpt_correction_type none
_exptl_crystal_colour yellow
_exptl_crystal_density_diffrn 1.341
_exptl_crystal_description block
_exptl_crystal_F_000 536
_exptl_crystal_recrystallization_method 'Re-crystallisation from solvent'
_exptl_crystal_size_max 0.030
_exptl_crystal_size_mid 0.020
_exptl_crystal_size_min 0.020
_refine_diff_density_max 0.574
_refine_diff_density_min -0.367
_refine_diff_density_rms 0.082
_refine_ls_extinction_method none
_refine_ls_goodness_of_fit_ref 1.026
_refine_ls_hydrogen_treatment mixed
_refine_ls_matrix_type full
_refine_ls_number_parameters 179
_refine_ls_number_reflns 3679
_refine_ls_number_restraints 2
_refine_ls_restrained_S_all 1.026
_refine_ls_R_factor_all 0.0720
_refine_ls_R_factor_gt 0.0627
_refine_ls_shift/su_max 0.000
_refine_ls_shift/su_mean 0.000
_refine_ls_structure_factor_coef Fsqd
_refine_ls_weighting_details 'w=1/[\s^2^(Fo^2^)+(0.0955P)^2^+0.3671P] where P=(Fo^2^+2Fc^2^)/3'
_refine_ls_weighting_scheme calc
_refine_ls_wR_factor_gt 0.1640
_refine_ls_wR_factor_ref 0.1734
_reflns_Friedel_coverage 0.000
_reflns_number_gt 3104
_reflns_number_total 3679
_reflns_threshold_expression 'I > 2\s(I)'
_cod_data_source_file c6ce01000h2.cif
_cod_data_source_block 3py3bzH
_cod_depositor_comments 'Adding full bibliography for 7225789--7225801.cif.'
_cod_database_code 7225798
_shelx_shelxl_version_number 2014/7
_shelx_space_group_comment
;
The symmetry employed for this shelxl refinement is uniquely defined
by the following loop, which should always be used as a source of
symmetry information in preference to the above space-group names.
They are only intended as comments.
;
_shelx_estimated_absorpt_t_min 0.997
_shelx_estimated_absorpt_t_max 0.998
_solvent_exptl_crystal_recrystallization_method THF

loop_
_space_group_symop_operation_xyz
'x, y, z'
'-x+1/2, y+1/2, -z+1/2'
'-x, -y, -z'
'x-1/2, -y-1/2, z-1/2'

loop_
_atom_site_label
_atom_site_type_symbol
_atom_site_fract_x
_atom_site_fract_y
_atom_site_fract_z
_atom_site_U_iso_or_equiv
_atom_site_adp_type
_atom_site_occupancy
_atom_site_site_symmetry_order
_atom_site_calc_flag
_atom_site_refinement_flags_posn
_atom_site_refinement_flags_adp
O1 O 0.14265(12) 0.61208(8) 0.74556(11) 0.0219(3) Uani 1 1 d D .
H1O H 0.0673(14) 0.6029(16) 0.770(2) 0.033 Uiso 1 1 d D U
O2 O 0.21705(11) 0.70325(7) 0.93941(10) 0.0176(2) Uani 1 1 d . .
N1 N 0.08688(12) 0.42575(8) 0.18045(11) 0.0145(2) Uani 1 1 d . .
N2 N 0.42572(12) 0.59544(7) 0.41995(11) 0.0122(2) Uani 1 1 d . .
N3 N 0.53272(12) 0.65013(8) 0.50958(11) 0.0136(2) Uani 1 1 d D .
H3N H 0.6016(15) 0.6800(12) 0.4848(18) 0.020 Uiso 1 1 d D U
C1 C 0.08225(15) 0.39754(9) 0.05059(13) 0.0159(3) Uani 1 1 d . .
H1 H 0.0015 0.3590 -0.0041 0.019 Uiso 1 1 calc R U
C2 C 0.19184(15) 0.42302(10) -0.00571(13) 0.0168(3) Uani 1 1 d . .
H2 H 0.1873 0.4018 -0.0972 0.020 Uiso 1 1 calc R U
C3 C 0.30862(15) 0.48025(9) 0.07445(13) 0.0155(3) Uani 1 1 d . .
H3 H 0.3841 0.4992 0.0371 0.019 Uiso 1 1 calc R U
C4 C 0.31538(13) 0.51000(9) 0.20963(12) 0.0121(2) Uani 1 1 d . .
C5 C 0.19981(14) 0.47976(9) 0.25799(12) 0.0134(2) Uani 1 1 d . .
H5 H 0.2021 0.4986 0.3499 0.016 Uiso 1 1 calc R U
C6 C 0.43809(14) 0.56998(9) 0.30008(12) 0.0128(2) Uani 1 1 d . .
C7 C 0.56551(17) 0.59614(11) 0.24892(15) 0.0214(3) Uani 1 1 d . .
H7A H 0.5333 0.6464 0.1778 0.032 Uiso 1 1 calc R U
H7B H 0.5958 0.5406 0.2065 0.032 Uiso 1 1 calc R U
H7C H 0.6503 0.6184 0.3292 0.032 Uiso 1 1 calc R U
C8 C 0.51180(14) 0.68287(9) 0.63308(12) 0.0120(2) Uani 1 1 d . .
C9 C 0.38902(13) 0.65602(9) 0.67205(12) 0.0118(2) Uani 1 1 d . .
H9 H 0.3179 0.6124 0.6153 0.014 Uiso 1 1 calc R U
C10 C 0.37147(14) 0.69362(9) 0.79484(12) 0.0129(2) Uani 1 1 d . .
C11 C 0.47673(15) 0.75614(9) 0.88100(13) 0.0158(3) Uani 1 1 d . .
H11 H 0.4642 0.7815 0.9644 0.019 Uiso 1 1 calc R U
C12 C 0.60021(15) 0.78068(10) 0.84285(13) 0.0161(3) Uani 1 1 d . .
H12 H 0.6730 0.8227 0.9013 0.019 Uiso 1 1 calc R U
C13 C 0.61848(14) 0.74458(9) 0.72032(13) 0.0144(3) Uani 1 1 d . .
H13 H 0.7035 0.7618 0.6957 0.017 Uiso 1 1 calc R U
C14 C 0.23586(14) 0.66976(9) 0.83332(12) 0.0139(3) Uani 1 1 d . .

loop_
_atom_site_aniso_label
_atom_site_aniso_U_11
_atom_site_aniso_U_22
_atom_site_aniso_U_33
_atom_site_aniso_U_23
_atom_site_aniso_U_13
_atom_site_aniso_U_12
O1 0.0189(5) 0.0313(6) 0.0200(5) -0.0089(4) 0.0127(4) -0.0101(4)
O2 0.0200(5) 0.0190(5) 0.0178(4) -0.0026(3) 0.0115(4) 0.0002(4)
N1 0.0137(5) 0.0156(5) 0.0159(5) -0.0018(4) 0.0073(4) -0.0008(4)
N2 0.0123(5) 0.0132(5) 0.0117(4) 0.0006(3) 0.0050(4) 0.0003(4)
N3 0.0137(5) 0.0169(5) 0.0124(5) -0.0015(4) 0.0073(4) -0.0041(4)
C1 0.0154(6) 0.0174(6) 0.0156(5) -0.0030(4) 0.0061(4) -0.0007(5)
C2 0.0184(6) 0.0208(6) 0.0134(5) -0.0032(4) 0.0080(4) -0.0005(5)
C3 0.0166(6) 0.0183(6) 0.0141(5) 0.0002(4) 0.0085(4) 0.0003(5)
C4 0.0132(5) 0.0122(5) 0.0122(5) 0.0007(4) 0.0059(4) 0.0011(4)
C5 0.0137(5) 0.0150(5) 0.0134(5) -0.0016(4) 0.0069(4) -0.0002(4)
C6 0.0127(5) 0.0136(5) 0.0141(5) 0.0003(4) 0.0074(4) -0.0005(4)
C7 0.0223(7) 0.0261(7) 0.0222(6) -0.0079(5) 0.0160(5) -0.0098(6)
C8 0.0125(5) 0.0133(5) 0.0108(5) 0.0021(4) 0.0049(4) 0.0013(4)
C9 0.0110(5) 0.0137(5) 0.0108(5) 0.0007(4) 0.0039(4) -0.0008(4)
C10 0.0137(6) 0.0139(5) 0.0120(5) 0.0010(4) 0.0056(4) 0.0008(4)
C11 0.0176(6) 0.0179(6) 0.0129(5) -0.0015(4) 0.0065(4) -0.0009(5)
C12 0.0159(6) 0.0178(6) 0.0138(5) -0.0016(4) 0.0038(4) -0.0053(5)
C13 0.0128(5) 0.0175(6) 0.0131(5) 0.0017(4) 0.0045(4) -0.0023(5)
C14 0.0149(6) 0.0144(5) 0.0135(5) 0.0010(4) 0.0063(4) 0.0011(4)

loop_
_atom_type_symbol
_atom_type_description
_atom_type_scat_dispersion_real
_atom_type_scat_dispersion_imag
_atom_type_scat_source
C C 0.0033 0.0016 'International Tables Vol C Tables 4.2.6.8 and 6.1.1.4'
H H 0.0000 0.0000 'International Tables Vol C Tables 4.2.6.8 and 6.1.1.4'
N N 0.0061 0.0033 'International Tables Vol C Tables 4.2.6.8 and 6.1.1.4'
O O 0.0106 0.0060 'International Tables Vol C Tables 4.2.6.8 and 6.1.1.4'

loop_
_geom_angle_atom_site_label_1
_geom_angle_atom_site_label_2
_geom_angle_atom_site_label_3
_geom_angle
C14 O1 H1O 110.6(15)
C5 N1 C1 119.52(11)
C6 N2 N3 119.60(10)
N2 N3 C8 118.73(10)
N2 N3 H3N 123.5(12)
C8 N3 H3N 115.3(12)
N1 C1 C2 121.83(12)
N1 C1 H1 119.1
C2 C1 H1 119.1
C1 C2 C3 118.64(11)
C1 C2 H2 120.7
C3 C2 H2 120.7
C2 C3 C4 120.29(11)
C2 C3 H3 119.9
C4 C3 H3 119.9
C3 C4 C5 116.86(11)
C3 C4 C6 122.50(11)
C5 C4 C6 120.64(10)
N1 C5 C4 122.86(11)
N1 C5 H5 118.6
C4 C5 H5 118.6
N2 C6 C4 115.47(11)
N2 C6 C7 125.19(12)
C4 C6 C7 119.34(10)
C6 C7 H7A 109.5
C6 C7 H7B 109.5
H7A C7 H7B 109.5
C6 C7 H7C 109.5
H7A C7 H7C 109.5
H7B C7 H7C 109.5
N3 C8 C9 122.29(11)
N3 C8 C13 118.21(11)
C9 C8 C13 119.50(11)
C10 C9 C8 119.67(11)
C10 C9 H9 120.2
C8 C9 H9 120.2
C11 C10 C9 120.88(11)
C11 C10 C14 118.89(11)
C9 C10 C14 120.20(11)
C12 C11 C10 118.92(11)
C12 C11 H11 120.5
C10 C11 H11 120.5
C13 C12 C11 120.87(12)
C13 C12 H12 119.6
C11 C12 H12 119.6
C12 C13 C8 120.12(11)
C12 C13 H13 119.9
C8 C13 H13 119.9
O2 C14 O1 124.17(12)
O2 C14 C10 121.25(12)
O1 C14 C10 114.58(11)

loop_
_geom_bond_atom_site_label_1
_geom_bond_atom_site_label_2
_geom_bond_distance
O1 C14 1.3040(16)
O1 H1O 0.8401(10)
O2 C14 1.2273(15)
N1 C5 1.3338(17)
N1 C1 1.3445(15)
N2 C6 1.2932(15)
N2 N3 1.3511(15)
N3 C8 1.3929(15)
N3 H3N 0.8800(10)
C1 C2 1.3842(18)
C1 H1 0.9500
C2 C3 1.3904(19)
C2 H2 0.9500
C3 C4 1.3960(16)
C3 H3 0.9500
C4 C5 1.4038(17)
C4 C6 1.4802(17)
C5 H5 0.9500
C6 C7 1.5067(17)
C7 H7A 0.9800
C7 H7B 0.9800
C7 H7C 0.9800
C8 C9 1.3979(16)
C8 C13 1.3996(18)
C9 C10 1.3974(16)
C9 H9 0.9500
C10 C11 1.3956(18)
C10 C14 1.4985(17)
C11 C12 1.3909(18)
C11 H11 0.9500
C12 C13 1.3899(17)
C12 H12 0.9500
C13 H13 0.9500

loop_
_geom_hbond_atom_site_label_D
_geom_hbond_atom_site_label_H
_geom_hbond_atom_site_label_A
_geom_hbond_distance_DH
_geom_hbond_distance_HA
_geom_hbond_distance_DA
_geom_hbond_angle_DHA
_geom_hbond_site_symmetry_A
O1 H1O N1 0.8401(10) 1.739(3) 2.5776(15) 175(2) 3_566
N3 H3N O2 0.8800(10) 2.113(8) 2.9441(15) 157.3(17) 4_675
